data_2226929
loop_
_publ_author_name
'Nasir, Shah Bakhtiar'
'Abdullah, Zanariah'
'Fairuz, Zainal A.'
'Ng, Seik Weng'
'Tiekink, Edward R. T.'

_publ_section_title
;
 2-(3-Methoxyphenoxy)pyrimidine
;
_journal_coeditor_code HB5584
_journal_issue 8
_journal_name_full 'Acta Crystallographica Section E'
_journal_page_first o2187
_journal_paper_doi 10.1107/S160053681003014X
_journal_volume 66
_journal_year 2010
_chemical_formula_iupac 'C11 H10 N2 O2'
_chemical_formula_moiety 'C11 H10 N2 O2'
_chemical_formula_sum 'C11 H10 N2 O2'
_chemical_formula_weight 202.21
_chemical_name_systematic
;
2-(3-Methoxyphenoxy)pyrimidine
;
_space_group_IT_number 9
_symmetry_cell_setting monoclinic
_symmetry_space_group_name_Hall 'C -2yc'
_symmetry_space_group_name_H-M 'C 1 c 1'
_atom_sites_solution_hydrogens geom
_atom_sites_solution_primary direct
_atom_sites_solution_secondary difmap
_audit_creation_method SHELXL-97
_cell_angle_alpha 90
_cell_angle_beta 119.380(2)
_cell_angle_gamma 90
_cell_formula_units_Z 4
_cell_length_a 8.8120(16)
_cell_length_b 18.215(3)
_cell_length_c 7.2094(10)
_cell_measurement_reflns_used 1361
_cell_measurement_temperature 293(2)
_cell_measurement_theta_max 21.9
_cell_measurement_theta_min 2.2
_cell_volume 1008.4(3)
_computing_cell_refinement 'SAINT (Bruker, 2009)'
_computing_data_collection 'APEX2 (Bruker, 2009)'
_computing_data_reduction 'SAINT (Bruker, 2009)'
_computing_molecular_graphics
;
ORTEP-3 (Farrugia, 1997) and DIAMOND (Brandenburg, 2006)
;
_computing_publication_material 'publCIF (Westrip, 2010)'
_computing_structure_refinement 'SHELXL97 (Sheldrick, 2008)'
_computing_structure_solution 'SHELXS97 (Sheldrick, 2008)'
_diffrn_ambient_temperature 293(2)
_diffrn_measured_fraction_theta_full 0.999
_diffrn_measured_fraction_theta_max 0.999
_diffrn_measurement_device_type 'Bruker SMART APEX CCD'
_diffrn_measurement_method '\w scans'
_diffrn_radiation_monochromator graphite
_diffrn_radiation_source 'fine-focus sealed tube'
_diffrn_radiation_type MoK\a
_diffrn_radiation_wavelength 0.71073
_diffrn_reflns_av_R_equivalents 0.033
_diffrn_reflns_av_sigmaI/netI 0.029
_diffrn_reflns_limit_h_max 11
_diffrn_reflns_limit_h_min -11
_diffrn_reflns_limit_k_max 23
_diffrn_reflns_limit_k_min -23
_diffrn_reflns_limit_l_max 9
_diffrn_reflns_limit_l_min -9
_diffrn_reflns_number 4725
_diffrn_reflns_theta_full 27.5
_diffrn_reflns_theta_max 27.5
_diffrn_reflns_theta_min 2.2
_diffrn_standards_decay_% 0
_diffrn_standards_interval_count 0
_diffrn_standards_interval_time 0
_diffrn_standards_number 0
_exptl_absorpt_coefficient_mu 0.094
_exptl_absorpt_correction_T_max 1.000
_exptl_absorpt_correction_T_min 0.889
_exptl_absorpt_correction_type multi-scan
_exptl_absorpt_process_details '(SADABS; Sheldrick, 1996)'
_exptl_crystal_colour colourless
_exptl_crystal_density_diffrn 1.332
_exptl_crystal_density_method 'not measured'
_exptl_crystal_description prism
_exptl_crystal_F_000 424
_exptl_crystal_size_max 0.40
_exptl_crystal_size_mid 0.30
_exptl_crystal_size_min 0.08
_refine_diff_density_max 0.10
_refine_diff_density_min -0.10
_refine_ls_abs_structure_details nd
_refine_ls_extinction_coef 0.016(3)
_refine_ls_extinction_expression Fc^*^=kFc[1+0.001xFc^2^\l^3^/sin(2\q)]^-1/4^
_refine_ls_extinction_method 'SHELXL97 (Sheldrick, 2008)'
_refine_ls_goodness_of_fit_ref 1.02
_refine_ls_hydrogen_treatment constr
_refine_ls_matrix_type full
_refine_ls_number_parameters 138
_refine_ls_number_reflns 1165
_refine_ls_number_restraints 2
_refine_ls_restrained_S_all 1.02
_refine_ls_R_factor_all 0.049
_refine_ls_R_factor_gt 0.032
_refine_ls_shift/su_max_lt 0.001
_refine_ls_shift/su_mean 0.000
_refine_ls_structure_factor_coef Fsqd
_refine_ls_weighting_details 'calc w=1/[\s^2^(Fo^2^)+(0.0443P)^2^+0.0614P] where P=(Fo^2^+2Fc^2^)/3'
_refine_ls_weighting_scheme calc
_refine_ls_wR_factor_gt 0.075
_refine_ls_wR_factor_ref 0.086
_reflns_number_gt 897
_reflns_number_total 1165
_reflns_threshold_expression I>2\s(I)
_cod_data_source_file hb5584.cif
_cod_data_source_block I
_cod_original_sg_symbol_H-M 'C c'
_cod_database_code 2226929
_cod_database_fobs_code 2226929

loop_
_symmetry_equiv_pos_as_xyz
'x, y, z'
'x, -y, z+1/2'
'x+1/2, y+1/2, z'
'x+1/2, -y+1/2, z+1/2'

loop_
_atom_site_type_symbol
_atom_site_label
_atom_site_fract_x
_atom_site_fract_y
_atom_site_fract_z
_atom_site_U_iso_or_equiv
_atom_site_adp_type
_atom_site_calc_flag
_atom_site_refinement_flags
_atom_site_occupancy
_atom_site_disorder_assembly
_atom_site_disorder_group
O O1 0.5000(2) 0.02433(8) 0.5000(3) 0.0629(5) Uani d . 1 . .
O O2 0.7604(2) 0.21319(8) 0.3071(3) 0.0628(5) Uani d . 1 . .
N N1 0.2553(3) 0.09456(10) 0.4018(3) 0.0595(5) Uani d . 1 . .
N N2 0.2520(3) -0.03621(10) 0.4056(4) 0.0655(6) Uani d . 1 . .
C C1 0.3265(3) 0.02912(11) 0.4325(4) 0.0510(5) Uani d . 1 . .
C C2 0.0840(4) 0.09409(16) 0.3359(5) 0.0756(8) Uani d . 1 . .
H H2 0.0262 0.1387 0.3129 0.091 Uiso calc R 1 . .
C C3 -0.0084(4) 0.03096(19) 0.3015(5) 0.0828(9) Uani d . 1 . .
H H3 -0.1272 0.0314 0.2555 0.099 Uiso calc R 1 . .
C C4 0.0819(4) -0.03306(17) 0.3379(5) 0.0789(8) Uani d . 1 . .
H H4 0.0213 -0.0770 0.3141 0.095 Uiso calc R 1 . .
C C5 0.5948(3) 0.09030(11) 0.5548(4) 0.0531(6) Uani d . 1 . .
C C6 0.6335(3) 0.12134(10) 0.4098(4) 0.0484(5) Uani d . 1 . .
H H6 0.5954 0.0995 0.2776 0.058 Uiso calc R 1 . .
C C7 0.7304(3) 0.18570(11) 0.4623(3) 0.0488(5) Uani d . 1 . .
C C8 0.7882(3) 0.21731(13) 0.6603(4) 0.0624(6) Uani d . 1 . .
H H8 0.8527 0.2605 0.6970 0.075 Uiso calc R 1 . .
C C9 0.7481(4) 0.18335(17) 0.8027(4) 0.0771(8) Uani d . 1 . .
H H9 0.7870 0.2045 0.9359 0.093 Uiso calc R 1 . .
C C10 0.6533(3) 0.11978(16) 0.7543(4) 0.0697(7) Uani d . 1 . .
H H10 0.6292 0.0973 0.8529 0.084 Uiso calc R 1 . .
C C11 0.8382(4) 0.28395(15) 0.3411(5) 0.0868(9) Uani d . 1 . .
H H11A 0.8443 0.2986 0.2169 0.130 Uiso calc R 1 . .
H H11B 0.9535 0.2823 0.4615 0.130 Uiso calc R 1 . .
H H11C 0.7692 0.3187 0.3676 0.130 Uiso calc R 1 . .

loop_
_atom_site_aniso_label
_atom_site_aniso_U_11
_atom_site_aniso_U_22
_atom_site_aniso_U_33
_atom_site_aniso_U_12
_atom_site_aniso_U_13
_atom_site_aniso_U_23
O1 0.0614(11) 0.0435(8) 0.0919(13) 0.0088(7) 0.0438(11) 0.0096(8)
O2 0.0722(11) 0.0520(9) 0.0643(10) -0.0123(8) 0.0335(8) -0.0019(8)
N1 0.0551(11) 0.0530(11) 0.0691(12) 0.0075(9) 0.0294(10) -0.0016(10)
N2 0.0773(15) 0.0501(12) 0.0735(14) -0.0070(10) 0.0403(12) -0.0005(10)
C1 0.0553(14) 0.0481(12) 0.0565(14) 0.0034(10) 0.0329(12) 0.0045(10)
C2 0.0570(16) 0.0763(17) 0.087(2) 0.0111(14) 0.0299(15) -0.0078(15)
C3 0.0562(17) 0.101(2) 0.087(2) -0.0074(16) 0.0322(15) -0.0199(17)
C4 0.076(2) 0.0799(19) 0.084(2) -0.0262(17) 0.0412(16) -0.0136(15)
C5 0.0468(12) 0.0451(12) 0.0666(14) 0.0094(9) 0.0273(11) 0.0057(10)
C6 0.0480(12) 0.0415(10) 0.0535(12) 0.0036(9) 0.0231(10) -0.0013(9)
C7 0.0427(11) 0.0464(10) 0.0546(13) 0.0040(9) 0.0219(10) 0.0008(10)
C8 0.0555(13) 0.0619(13) 0.0614(15) -0.0069(11) 0.0223(12) -0.0156(12)
C9 0.0779(19) 0.097(2) 0.0549(15) -0.0069(16) 0.0315(14) -0.0186(15)
C10 0.0733(17) 0.0811(18) 0.0651(17) 0.0059(14) 0.0419(14) 0.0032(14)
C11 0.103(2) 0.0589(16) 0.088(2) -0.0223(14) 0.0389(19) 0.0037(14)

loop_
_atom_type_symbol
_atom_type_description
_atom_type_scat_dispersion_real
_atom_type_scat_dispersion_imag
_atom_type_scat_source
C C 0.0033 0.0000 'International Tables Vol C Tables 4.2.6.8 and 6.1.1.4'
H H 0.0000 0.0000 'International Tables Vol C Tables 4.2.6.8 and 6.1.1.4'
N N 0.0061 0.0000 'International Tables Vol C Tables 4.2.6.8 and 6.1.1.4'
O O 0.0106 0.0000 'International Tables Vol C Tables 4.2.6.8 and 6.1.1.4'

loop_
_geom_angle_atom_site_label_1
_geom_angle_atom_site_label_2
_geom_angle_atom_site_label_3
_geom_angle_site_symmetry_1
_geom_angle_site_symmetry_3
_geom_angle
_geom_angle_publ_flag
C1 O1 C5 . . 117.01(16) ?
C7 O2 C11 . . 117.50(19) ?
C1 N1 C2 . . 114.5(2) ?
C1 N2 C4 . . 113.7(2) ?
N1 C1 N2 . . 128.9(2) ?
N1 C1 O1 . . 118.57(19) ?
N2 C1 O1 . . 112.54(19) ?
N1 C2 C3 . . 122.6(3) ?
N1 C2 H2 . . 118.7 ?
C3 C2 H2 . . 118.7 ?
C2 C3 C4 . . 116.6(3) ?
C2 C3 H3 . . 121.7 ?
C4 C3 H3 . . 121.7 ?
N2 C4 C3 . . 123.6(3) ?
N2 C4 H4 . . 118.2 ?
C3 C4 H4 . . 118.2 ?
C6 C5 C10 . . 122.0(2) ?
C6 C5 O1 . . 118.3(2) ?
C10 C5 O1 . . 119.6(2) ?
C5 C6 C7 . . 119.3(2) ?
C5 C6 H6 . . 120.3 ?
C7 C6 H6 . . 120.3 ?
O2 C7 C8 . . 124.9(2) ?
O2 C7 C6 . . 115.23(18) ?
C8 C7 C6 . . 119.9(2) ?
C7 C8 C9 . . 118.7(2) ?
C7 C8 H8 . . 120.7 ?
C9 C8 H8 . . 120.7 ?
C10 C9 C8 . . 122.4(3) ?
C10 C9 H9 . . 118.8 ?
C8 C9 H9 . . 118.8 ?
C9 C10 C5 . . 117.7(2) ?
C9 C10 H10 . . 121.2 ?
C5 C10 H10 . . 121.2 ?
O2 C11 H11A . . 109.5 ?
O2 C11 H11B . . 109.5 ?
H11A C11 H11B . . 109.5 ?
O2 C11 H11C . . 109.5 ?
H11A C11 H11C . . 109.5 ?
H11B C11 H11C . . 109.5 ?

loop_
_geom_bond_atom_site_label_1
_geom_bond_atom_site_label_2
_geom_bond_site_symmetry_2
_geom_bond_distance
_geom_bond_publ_flag
O1 C1 . 1.361(3) ?
O1 C5 . 1.405(3) ?
O2 C7 . 1.365(3) ?
O2 C11 . 1.424(3) ?
N1 C1 . 1.314(3) ?
N1 C2 . 1.342(3) ?
N2 C1 . 1.327(3) ?
N2 C4 . 1.330(4) ?
C2 C3 . 1.360(4) ?
C2 H2 . 0.9300 ?
C3 C4 . 1.363(4) ?
C3 H3 . 0.9300 ?
C4 H4 . 0.9300 ?
C5 C6 . 1.372(3) ?
C5 C10 . 1.377(3) ?
C6 C7 . 1.389(3) ?
C6 H6 . 0.9300 ?
C7 C8 . 1.384(3) ?
C8 C9 . 1.384(4) ?
C8 H8 . 0.9300 ?
C9 C10 . 1.369(4) ?
C9 H9 . 0.9300 ?
C10 H10 . 0.9300 ?
C11 H11A . 0.9600 ?
C11 H11B . 0.9600 ?
C11 H11C . 0.9600 ?

loop_
_geom_hbond_atom_site_label_D
_geom_hbond_atom_site_label_H
_geom_hbond_atom_site_label_A
_geom_hbond_site_symmetry_A
_geom_hbond_distance_DH
_geom_hbond_distance_HA
_geom_hbond_distance_DA
_geom_hbond_angle_DHA
C4 H4 Cg2 2_454 0.93 2.89 3.710(4) 148

loop_
_geom_torsion_atom_site_label_1
_geom_torsion_atom_site_label_2
_geom_torsion_atom_site_label_3
_geom_torsion_atom_site_label_4
_geom_torsion_site_symmetry_1
_geom_torsion_site_symmetry_2
_geom_torsion_site_symmetry_3
_geom_torsion_site_symmetry_4
_geom_torsion
_geom_torsion_publ_flag
C2 N1 C1 N2 . . . . 0.6(4) ?
C2 N1 C1 O1 . . . . -179.8(2) ?
C4 N2 C1 N1 . . . . 0.1(4) ?
C4 N2 C1 O1 . . . . -179.5(2) ?
C5 O1 C1 N1 . . . . 6.9(3) ?
C5 O1 C1 N2 . . . . -173.5(2) ?
C1 N1 C2 C3 . . . . -0.7(4) ?
N1 C2 C3 C4 . . . . 0.2(5) ?
C1 N2 C4 C3 . . . . -0.8(4) ?
C2 C3 C4 N2 . . . . 0.6(5) ?
C1 O1 C5 C6 . . . . -100.4(2) ?
C1 O1 C5 C10 . . . . 82.8(3) ?
C10 C5 C6 C7 . . . . -2.0(3) ?
O1 C5 C6 C7 . . . . -178.59(19) ?
C11 O2 C7 C8 . . . . -8.0(3) ?
C11 O2 C7 C6 . . . . 171.7(2) ?
C5 C6 C7 O2 . . . . -179.02(19) ?
C5 C6 C7 C8 . . . . 0.7(3) ?
O2 C7 C8 C9 . . . . 180.0(2) ?
C6 C7 C8 C9 . . . . 0.3(3) ?
C7 C8 C9 C10 . . . . -0.1(4) ?
C8 C9 C10 C5 . . . . -1.1(4) ?
C6 C5 C10 C9 . . . . 2.1(4) ?
O1 C5 C10 C9 . . . . 178.7(2) ?

loop_
_cod_related_entry_id
_cod_related_entry_database
_cod_related_entry_code
1 ChemSpider 24217779
